data_7048585
loop_
_publ_author_name
'Resa, Sandra'
'Mill\'an, Alba'
'Fuentes, Noelia'
'Crovetto, Luis'
'Luisa Marcos, M.'
'Lezama, Luis'
'Choquesillo-Lazarte, Duane'
'Blanco, Victor'
'Campa\~na, Araceli G'
'C\'ardenas, Diego J'
'Cuerva, Juan M.'

_publ_section_title
;
 O-H and (CO)N-H bond weakening by coordination to Fe(ii).
;
_journal_issue 6
_journal_name_full 'Dalton transactions (Cambridge, England : 2003)'
_journal_page_first 2179
_journal_page_last 2189
_journal_paper_doi 10.1039/c8dt04689a
_journal_volume 48
_journal_year 2019
_chemical_formula_sum 'C16 H22 Cl2 F6 Fe N4 P'
_chemical_formula_weight 542.09
_space_group_crystal_system monoclinic
_space_group_IT_number 14
_space_group_name_Hall '-P 2ybc'
_space_group_name_H-M_alt 'P 1 21/c 1'
_symmetry_space_group_name_Hall '-P 2ybc'
_symmetry_space_group_name_H-M 'P 1 21/c 1'
_atom_sites_solution_hydrogens geom
_audit_creation_method SHELXL-2016/4
_audit_update_record
;
2018-11-23 deposited with the CCDC.
2019-01-11 downloaded from the CCDC.
;
_cell_angle_alpha 90
_cell_angle_beta 97.226(2)
_cell_angle_gamma 90
_cell_formula_units_Z 4
_cell_length_a 9.2912(6)
_cell_length_b 17.6962(12)
_cell_length_c 12.8115(9)
_cell_measurement_reflns_used 9066
_cell_measurement_temperature 100(2)
_cell_measurement_theta_max 28.3285
_cell_measurement_theta_min 2.302
_cell_volume 2089.7(2)
_computing_cell_refinement 'Bruker APEX3'
_computing_data_collection 'Bruker APEX3'
_computing_data_reduction 'SAINT V8.37A'
_computing_molecular_graphics 'USCF Chimera 1.10.1 and Ortep3'
_computing_publication_material 'WinGX CIF routines'
_computing_structure_refinement 'SHELXL-2016/4 (Sheldrick, 2016)'
_computing_structure_solution 'SHELXT-2014/5 (Sheldrick, 2014)'
_diffrn_ambient_temperature 100(2)
_diffrn_measured_fraction_theta_full 0.999
_diffrn_measured_fraction_theta_max 0.994
_diffrn_measurement_device_type 'Bruker D8 Venture'
_diffrn_radiation_type MoK\a
_diffrn_radiation_wavelength 0.71073
_diffrn_reflns_av_R_equivalents 0.0268
_diffrn_reflns_av_unetI/netI 0.0151
_diffrn_reflns_Laue_measured_fraction_full 0.999
_diffrn_reflns_Laue_measured_fraction_max 0.994
_diffrn_reflns_limit_h_max 12
_diffrn_reflns_limit_h_min -12
_diffrn_reflns_limit_k_max 23
_diffrn_reflns_limit_k_min -23
_diffrn_reflns_limit_l_max 16
_diffrn_reflns_limit_l_min -17
_diffrn_reflns_number 44448
_diffrn_reflns_point_group_measured_fraction_full 0.999
_diffrn_reflns_point_group_measured_fraction_max 0.994
_diffrn_reflns_theta_full 25.242
_diffrn_reflns_theta_max 28.405
_diffrn_reflns_theta_min 2.210
_exptl_absorpt_coefficient_mu 1.118
_exptl_absorpt_correction_T_max 1.0000
_exptl_absorpt_correction_T_min 0.6214
_exptl_absorpt_correction_type numerical
_exptl_absorpt_process_details
;
SADABS-2014/5 (Bruker,2014/5) was used for absorption correction.
Final wR2(int)= 0.0424. The ratio of minimum to maximun
transmission is 0.6214.
;
_exptl_crystal_colour brown-orange
_exptl_crystal_density_diffrn 1.723
_exptl_crystal_description prism
_exptl_crystal_F_000 1100
_exptl_crystal_size_max 0.600
_exptl_crystal_size_mid 0.422
_exptl_crystal_size_min 0.398
_refine_diff_density_max 1.149
_refine_diff_density_min -0.968
_refine_diff_density_rms 0.097
_refine_ls_extinction_method none
_refine_ls_goodness_of_fit_ref 1.128
_refine_ls_hydrogen_treatment constr
_refine_ls_matrix_type full
_refine_ls_number_parameters 273
_refine_ls_number_reflns 5220
_refine_ls_number_restraints 0
_refine_ls_restrained_S_all 1.128
_refine_ls_R_factor_all 0.0412
_refine_ls_R_factor_gt 0.0390
_refine_ls_shift/su_max 0.001
_refine_ls_shift/su_mean 0.000
_refine_ls_structure_factor_coef Fsqd
_refine_ls_weighting_details 'w=1/[\s^2^(Fo^2^)+(0.0440P)^2^+4.2408P] where P=(Fo^2^+2Fc^2^)/3'
_refine_ls_weighting_scheme calc
_refine_ls_wR_factor_gt 0.1028
_refine_ls_wR_factor_ref 0.1044
_reflns_Friedel_coverage 0.000
_reflns_number_gt 4945
_reflns_number_total 5220
_reflns_threshold_expression 'I > 2\s(I)'
_cod_data_source_file c8dt04689a2.cif
_cod_data_source_block '[Fe(III)(mep)Cl2]PF6'
_cod_depositor_comments 'Adding full bibliography for 7048585--7048591.cif.'
_cod_database_code 7048585
_shelx_shelxl_version_number 2016/4
_shelx_space_group_comment
;
The symmetry employed for this shelxl refinement is uniquely defined
by the following loop, which should always be used as a source of
symmetry information in preference to the above space-group names.
They are only intended as comments.
;
_shelx_estimated_absorpt_t_min 0.554
_shelx_estimated_absorpt_t_max 0.665

loop_
_space_group_symop_operation_xyz
'x, y, z'
'-x, y+1/2, -z+1/2'
'-x, -y, -z'
'x, -y-1/2, z-1/2'

loop_
_atom_site_label
_atom_site_type_symbol
_atom_site_fract_x
_atom_site_fract_y
_atom_site_fract_z
_atom_site_U_iso_or_equiv
_atom_site_adp_type
_atom_site_occupancy
_atom_site_site_symmetry_order
_atom_site_calc_flag
_atom_site_refinement_flags_posn
_atom_site_refinement_flags_adp
C1 C 0.7133(2) 0.41713(12) 0.53396(17) 0.0155(4) Uani 1 1 d . .
H1 H 0.625956 0.442193 0.507237 0.019 Uiso 1 1 calc R U
C2 C 0.8375(3) 0.43115(13) 0.48776(19) 0.0181(4) Uani 1 1 d . .
H2 H 0.835421 0.465299 0.430374 0.022 Uiso 1 1 calc R U
C3 C 0.9648(3) 0.39465(13) 0.52649(19) 0.0190(4) Uani 1 1 d . .
H3 H 1.051161 0.403118 0.495654 0.023 Uiso 1 1 calc R U
C4 C 0.9647(2) 0.34558(13) 0.61082(19) 0.0170(4) Uani 1 1 d . .
H4 H 1.051193 0.320366 0.639076 0.020 Uiso 1 1 calc R U
C5 C 0.8362(2) 0.33388(12) 0.65334(17) 0.0129(4) Uani 1 1 d . .
C6 C 0.8256(2) 0.28136(13) 0.74369(17) 0.0155(4) Uani 1 1 d . .
H6A H 0.801286 0.229858 0.716872 0.019 Uiso 1 1 calc R U
H6B H 0.920153 0.279070 0.788858 0.019 Uiso 1 1 calc R U
C7 C 0.7636(2) 0.37840(13) 0.86395(18) 0.0171(4) Uani 1 1 d . .
H7A H 0.821443 0.409237 0.819955 0.021 Uiso 1 1 calc R U
H7B H 0.826392 0.364848 0.929526 0.021 Uiso 1 1 calc R U
C8 C 0.6347(2) 0.42332(14) 0.89009(18) 0.0173(4) Uani 1 1 d . .
H8A H 0.580974 0.393833 0.938240 0.021 Uiso 1 1 calc R U
H8B H 0.668415 0.470814 0.926045 0.021 Uiso 1 1 calc R U
C9 C 0.3875(2) 0.45416(13) 0.81752(19) 0.0182(4) Uani 1 1 d . .
H9A H 0.326665 0.476341 0.756148 0.022 Uiso 1 1 calc R U
H9B H 0.390232 0.490088 0.876965 0.022 Uiso 1 1 calc R U
C10 C 0.3234(2) 0.38027(14) 0.84686(18) 0.0162(4) Uani 1 1 d . .
C11 C 0.2259(3) 0.37527(16) 0.91983(19) 0.0215(5) Uani 1 1 d . .
H11 H 0.197603 0.419329 0.954432 0.026 Uiso 1 1 calc R U
C12 C 0.1702(3) 0.30564(17) 0.94176(19) 0.0238(5) Uani 1 1 d . .
H12 H 0.104932 0.300734 0.992821 0.029 Uiso 1 1 calc R U
C13 C 0.2113(3) 0.24285(15) 0.8877(2) 0.0223(5) Uani 1 1 d . .
H13 H 0.172857 0.194415 0.900226 0.027 Uiso 1 1 calc R U
C14 C 0.3086(2) 0.25146(14) 0.81569(19) 0.0185(4) Uani 1 1 d . .
H14 H 0.335927 0.208318 0.778655 0.022 Uiso 1 1 calc R U
C15 C 0.6833(3) 0.24792(14) 0.88104(18) 0.0201(5) Uani 1 1 d . .
H15A H 0.641628 0.203886 0.841841 0.030 Uiso 1 1 calc R U
H15B H 0.614871 0.266538 0.927399 0.030 Uiso 1 1 calc R U
H15C H 0.774357 0.233424 0.923374 0.030 Uiso 1 1 calc R U
C16 C 0.5868(3) 0.51057(13) 0.7421(2) 0.0206(5) Uani 1 1 d . .
H16A H 0.525010 0.520199 0.675644 0.031 Uiso 1 1 calc R U
H16B H 0.687446 0.503869 0.728367 0.031 Uiso 1 1 calc R U
H16C H 0.581063 0.553537 0.789645 0.031 Uiso 1 1 calc R U
N1 N 0.71195(19) 0.36928(10) 0.61536(14) 0.0120(3) Uani 1 1 d . .
N2 N 0.7121(2) 0.30836(11) 0.80610(14) 0.0133(3) Uani 1 1 d . .
N3 N 0.5368(2) 0.44117(11) 0.79139(15) 0.0144(4) Uani 1 1 d . .
N4 N 0.3662(2) 0.31909(11) 0.79618(15) 0.0151(4) Uani 1 1 d . .
F1 F 0.9956(3) 0.34154(9) 0.14484(19) 0.0495(6) Uani 1 1 d . .
F2 F 0.8562(3) 0.39880(12) 0.25675(19) 0.0537(6) Uani 1 1 d . .
F3 F 0.8560(2) 0.44245(13) 0.09399(16) 0.0498(5) Uani 1 1 d . .
F4 F 0.9633(2) 0.50992(10) 0.23148(14) 0.0342(4) Uani 1 1 d . .
F5 F 1.1007(2) 0.45379(10) 0.12063(15) 0.0367(4) Uani 1 1 d . .
F6 F 1.0974(3) 0.41100(15) 0.28769(18) 0.0596(6) Uani 1 1 d . .
P1 P 0.97924(7) 0.42548(4) 0.18773(5) 0.01983(14) Uani 1 1 d . .
CL2 Cl 0.51009(6) 0.21898(3) 0.62518(4) 0.01766(12) Uani 1 1 d . .
CL1 Cl 0.36652(6) 0.39756(3) 0.56599(4) 0.01761(12) Uani 1 1 d . .
FE1 Fe 0.52373(3) 0.33840(2) 0.68940(2) 0.01018(9) Uani 1 1 d . .

loop_
_atom_site_aniso_label
_atom_site_aniso_U_11
_atom_site_aniso_U_22
_atom_site_aniso_U_33
_atom_site_aniso_U_23
_atom_site_aniso_U_13
_atom_site_aniso_U_12
C1 0.0173(10) 0.0139(10) 0.0153(10) -0.0001(8) 0.0024(8) 0.0009(8)
C2 0.0233(11) 0.0148(10) 0.0174(10) -0.0008(8) 0.0073(9) -0.0035(8)
C3 0.0180(10) 0.0170(10) 0.0238(11) -0.0068(9) 0.0096(9) -0.0043(8)
C4 0.0124(9) 0.0193(10) 0.0198(11) -0.0062(8) 0.0034(8) 0.0013(8)
C5 0.0115(9) 0.0136(9) 0.0136(9) -0.0026(7) 0.0012(7) 0.0012(7)
C6 0.0126(9) 0.0193(10) 0.0146(10) 0.0014(8) 0.0023(8) 0.0062(8)
C7 0.0148(10) 0.0210(11) 0.0146(10) -0.0045(8) -0.0020(8) 0.0014(8)
C8 0.0163(10) 0.0216(11) 0.0135(10) -0.0056(8) -0.0002(8) 0.0020(8)
C9 0.0155(10) 0.0176(10) 0.0221(11) -0.0046(9) 0.0048(8) 0.0040(8)
C10 0.0115(9) 0.0216(11) 0.0153(10) -0.0011(8) 0.0004(8) 0.0031(8)
C11 0.0149(10) 0.0321(13) 0.0178(11) -0.0031(9) 0.0035(8) 0.0038(9)
C12 0.0145(10) 0.0407(15) 0.0164(11) 0.0047(10) 0.0029(8) 0.0007(10)
C13 0.0165(10) 0.0295(13) 0.0208(11) 0.0080(10) 0.0023(9) -0.0022(9)
C14 0.0163(10) 0.0199(11) 0.0195(11) 0.0023(9) 0.0027(8) -0.0006(8)
C15 0.0230(11) 0.0230(11) 0.0142(10) 0.0066(9) 0.0014(9) 0.0053(9)
C16 0.0234(11) 0.0137(10) 0.0243(12) -0.0027(9) 0.0019(9) -0.0022(9)
N1 0.0111(8) 0.0131(8) 0.0119(8) -0.0004(6) 0.0013(6) 0.0014(6)
N2 0.0132(8) 0.0157(9) 0.0107(8) -0.0005(7) 0.0007(6) 0.0043(7)
N3 0.0122(8) 0.0147(8) 0.0162(9) -0.0028(7) 0.0013(7) 0.0017(7)
N4 0.0127(8) 0.0174(9) 0.0156(9) 0.0007(7) 0.0030(7) 0.0020(7)
F1 0.0685(14) 0.0149(8) 0.0762(15) -0.0020(8) 0.0531(12) -0.0006(8)
F2 0.0662(14) 0.0423(11) 0.0617(14) -0.0177(10) 0.0437(12) -0.0211(10)
F3 0.0431(11) 0.0597(13) 0.0412(11) -0.0187(10) -0.0158(9) 0.0078(10)
F4 0.0451(10) 0.0250(8) 0.0332(9) -0.0113(7) 0.0075(8) -0.0067(7)
F5 0.0419(10) 0.0363(9) 0.0360(9) -0.0043(8) 0.0215(8) -0.0165(8)
F6 0.0597(14) 0.0762(16) 0.0402(12) 0.0202(11) -0.0044(10) 0.0152(12)
P1 0.0202(3) 0.0185(3) 0.0218(3) 0.0017(2) 0.0065(2) -0.0013(2)
CL2 0.0222(3) 0.0141(2) 0.0170(2) -0.00297(18) 0.00385(19) -0.00023(19)
CL1 0.0137(2) 0.0191(2) 0.0185(3) 0.00267(19) -0.00363(18) 0.00277(19)
FE1 0.00958(15) 0.01068(15) 0.01016(15) -0.00051(10) 0.00077(10) 0.00145(10)

loop_
_atom_type_symbol
_atom_type_description
_atom_type_scat_dispersion_real
_atom_type_scat_dispersion_imag
_atom_type_scat_source
C C 0.0033 0.0016 'International Tables Vol C Tables 4.2.6.8 and 6.1.1.4'
H H 0.0000 0.0000 'International Tables Vol C Tables 4.2.6.8 and 6.1.1.4'
N N 0.0061 0.0033 'International Tables Vol C Tables 4.2.6.8 and 6.1.1.4'
F F 0.0171 0.0103 'International Tables Vol C Tables 4.2.6.8 and 6.1.1.4'
P P 0.1023 0.0942 'International Tables Vol C Tables 4.2.6.8 and 6.1.1.4'
Cl Cl 0.1484 0.1585 'International Tables Vol C Tables 4.2.6.8 and 6.1.1.4'
Fe Fe 0.3463 0.8444 'International Tables Vol C Tables 4.2.6.8 and 6.1.1.4'

loop_
_geom_angle_atom_site_label_1
_geom_angle_atom_site_label_2
_geom_angle_atom_site_label_3
_geom_angle
N1 C1 C2 122.3(2)
N1 C1 H1 118.9
C2 C1 H1 118.9
C3 C2 C1 118.9(2)
C3 C2 H2 120.5
C1 C2 H2 120.5
C2 C3 C4 119.2(2)
C2 C3 H3 120.4
C4 C3 H3 120.4
C3 C4 C5 118.9(2)
C3 C4 H4 120.5
C5 C4 H4 120.5
N1 C5 C4 121.9(2)
N1 C5 C6 115.49(18)
C4 C5 C6 122.6(2)
N2 C6 C5 109.74(17)
N2 C6 H6A 109.7
C5 C6 H6A 109.7
N2 C6 H6B 109.7
C5 C6 H6B 109.7
H6A C6 H6B 108.2
N2 C7 C8 109.49(18)
N2 C7 H7A 109.8
C8 C7 H7A 109.8
N2 C7 H7B 109.8
C8 C7 H7B 109.8
H7A C7 H7B 108.2
N3 C8 C7 109.81(18)
N3 C8 H8A 109.7
C7 C8 H8A 109.7
N3 C8 H8B 109.7
C7 C8 H8B 109.7
H8A C8 H8B 108.2
N3 C9 C10 109.41(18)
N3 C9 H9A 109.8
C10 C9 H9A 109.8
N3 C9 H9B 109.8
C10 C9 H9B 109.8
H9A C9 H9B 108.2
N4 C10 C11 122.1(2)
N4 C10 C9 115.32(19)
C11 C10 C9 122.5(2)
C12 C11 C10 119.3(2)
C12 C11 H11 120.4
C10 C11 H11 120.4
C11 C12 C13 118.7(2)
C11 C12 H12 120.7
C13 C12 H12 120.7
C14 C13 C12 119.4(2)
C14 C13 H13 120.3
C12 C13 H13 120.3
N4 C14 C13 122.1(2)
N4 C14 H14 119.0
C13 C14 H14 119.0
N2 C15 H15A 109.5
N2 C15 H15B 109.5
H15A C15 H15B 109.5
N2 C15 H15C 109.5
H15A C15 H15C 109.5
H15B C15 H15C 109.5
N3 C16 H16A 109.5
N3 C16 H16B 109.5
H16A C16 H16B 109.5
N3 C16 H16C 109.5
H16A C16 H16C 109.5
H16B C16 H16C 109.5
C1 N1 C5 118.75(19)
C1 N1 FE1 125.90(15)
C5 N1 FE1 115.29(14)
C6 N2 C15 108.39(17)
C6 N2 C7 109.30(18)
C15 N2 C7 110.50(18)
C6 N2 FE1 105.58(13)
C15 N2 FE1 114.68(14)
C7 N2 FE1 108.21(13)
C16 N3 C9 108.64(18)
C16 N3 C8 110.20(18)
C9 N3 C8 109.16(18)
C16 N3 FE1 114.98(14)
C9 N3 FE1 105.91(13)
C8 N3 FE1 107.77(13)
C14 N4 C10 118.4(2)
C14 N4 FE1 125.20(16)
C10 N4 FE1 116.36(15)
F3 P1 F5 91.44(12)
F3 P1 F1 90.38(13)
F5 P1 F1 90.12(10)
F3 P1 F6 176.20(13)
F5 P1 F6 91.20(12)
F1 P1 F6 92.35(14)
F3 P1 F2 88.63(14)
F5 P1 F2 178.65(11)
F1 P1 F2 91.23(10)
F6 P1 F2 88.67(14)
F3 P1 F4 89.91(11)
F5 P1 F4 89.91(10)
F1 P1 F4 179.70(14)
F6 P1 F4 87.36(12)
F2 P1 F4 88.74(10)
N4 FE1 N1 166.19(7)
N4 FE1 N2 94.33(7)
N1 FE1 N2 75.12(7)
N4 FE1 N3 75.45(7)
N1 FE1 N3 93.63(7)
N2 FE1 N3 79.67(7)
N4 FE1 CL2 94.09(6)
N1 FE1 CL2 95.04(5)
N2 FE1 CL2 91.41(5)
N3 FE1 CL2 165.54(5)
N4 FE1 CL1 94.96(5)
N1 FE1 CL1 93.61(5)
N2 FE1 CL1 164.62(5)
N3 FE1 CL1 90.85(5)
CL2 FE1 CL1 100.11(2)

loop_
_geom_bond_atom_site_label_1
_geom_bond_atom_site_label_2
_geom_bond_distance
C1 N1 1.345(3)
C1 C2 1.384(3)
C1 H1 0.9500
C2 C3 1.383(3)
C2 H2 0.9500
C3 C4 1.386(3)
C3 H3 0.9500
C4 C5 1.389(3)
C4 H4 0.9500
C5 N1 1.349(3)
C5 C6 1.497(3)
C6 N2 1.481(3)
C6 H6A 0.9900
C6 H6B 0.9900
C7 N2 1.492(3)
C7 C8 1.510(3)
C7 H7A 0.9900
C7 H7B 0.9900
C8 N3 1.496(3)
C8 H8A 0.9900
C8 H8B 0.9900
C9 N3 1.485(3)
C9 C10 1.504(3)
C9 H9A 0.9900
C9 H9B 0.9900
C10 N4 1.348(3)
C10 C11 1.384(3)
C11 C12 1.379(4)
C11 H11 0.9500
C12 C13 1.388(4)
C12 H12 0.9500
C13 C14 1.379(3)
C13 H13 0.9500
C14 N4 1.347(3)
C14 H14 0.9500
C15 N2 1.484(3)
C15 H15A 0.9800
C15 H15B 0.9800
C15 H15C 0.9800
C16 N3 1.482(3)
C16 H16A 0.9800
C16 H16B 0.9800
C16 H16C 0.9800
N1 FE1 2.1619(18)
N2 FE1 2.2187(18)
N3 FE1 2.2337(19)
N4 FE1 2.1528(19)
F1 P1 1.5976(18)
F2 P1 1.602(2)
F3 P1 1.580(2)
F4 P1 1.6093(18)
F5 P1 1.5837(17)
F6 P1 1.599(2)
CL2 FE1 2.2656(6)
CL1 FE1 2.2691(6)

loop_
_geom_torsion_atom_site_label_1
_geom_torsion_atom_site_label_2
_geom_torsion_atom_site_label_3
_geom_torsion_atom_site_label_4
_geom_torsion
N1 C1 C2 C3 0.1(3)
C1 C2 C3 C4 -0.5(3)
C2 C3 C4 C5 0.7(3)
C3 C4 C5 N1 -0.5(3)
C3 C4 C5 C6 179.4(2)
N1 C5 C6 N2 -30.0(3)
C4 C5 C6 N2 150.1(2)
N2 C7 C8 N3 -57.2(2)
N3 C9 C10 N4 -32.9(3)
N3 C9 C10 C11 147.8(2)
N4 C10 C11 C12 0.0(4)
C9 C10 C11 C12 179.2(2)
C10 C11 C12 C13 -1.6(4)
C11 C12 C13 C14 1.4(4)
C12 C13 C14 N4 0.4(4)
C2 C1 N1 C5 0.1(3)
C2 C1 N1 FE1 -176.83(16)
C4 C5 N1 C1 0.1(3)
C6 C5 N1 C1 -179.80(19)
C4 C5 N1 FE1 177.35(16)
C6 C5 N1 FE1 -2.5(2)
C5 C6 N2 C15 168.66(18)
C5 C6 N2 C7 -70.8(2)
C5 C6 N2 FE1 45.34(19)
C8 C7 N2 C6 156.89(18)
C8 C7 N2 C15 -83.9(2)
C8 C7 N2 FE1 42.4(2)
C10 C9 N3 C16 168.53(18)
C10 C9 N3 C8 -71.3(2)
C10 C9 N3 FE1 44.5(2)
C7 C8 N3 C16 -85.1(2)
C7 C8 N3 C9 155.65(19)
C7 C8 N3 FE1 41.1(2)
C13 C14 N4 C10 -2.0(3)
C13 C14 N4 FE1 177.93(17)
C11 C10 N4 C14 1.8(3)
C9 C10 N4 C14 -177.5(2)
C11 C10 N4 FE1 -178.11(17)
C9 C10 N4 FE1 2.6(2)
